data_1550086
loop_
_publ_author_name
'Bismillah, Aisha N.'
'Sturala, Jiri'
'Chapin, Brette M.'
'Yufit, Dmitry S.'
'Hodgkinson, Paul'
'McGonigal, Paul R.'

_publ_section_title
;
 Shape-selective crystallisation of fluxional carbon cages.
;
_journal_issue 46
_journal_name_full 'Chemical science'
_journal_page_first 8631
_journal_page_last 8636
_journal_paper_doi 10.1039/c8sc04303e
_journal_volume 9
_journal_year 2018
_chemical_formula_moiety 'C23 H22 O3'
_chemical_formula_sum 'C23 H22 O3'
_chemical_formula_weight 346.40
_chemical_name_systematic
;
(+/-)1,9-Bis(4-anisyl)tricyclo[3.3.1.0^2,8^]nona-3,6-dien-9-ol
;
_space_group_crystal_system monoclinic
_space_group_IT_number 14
_space_group_name_Hall '-P 2ybc'
_space_group_name_H-M_alt 'P 1 21/c 1'
_symmetry_space_group_name_Hall '-P 2ybc'
_symmetry_space_group_name_H-M 'P 1 21/c 1'
_atom_sites_solution_hydrogens difmap
_atom_sites_solution_primary direct
_audit_creation_date 2016-11-30
_audit_creation_method
;
Olex2 1.2-beta
(compiled 2016.11.24 svn.r3356 for OlexSys, GUI svn.r5267)
;
_audit_update_record
;
2018-07-23 deposited with the CCDC.
2018-10-22 downloaded from the CCDC.
;
_cell_angle_alpha 90
_cell_angle_beta 111.2938(18)
_cell_angle_gamma 90
_cell_formula_units_Z 4
_cell_length_a 13.5882(7)
_cell_length_b 9.2068(5)
_cell_length_c 14.8687(8)
_cell_measurement_reflns_used 9789
_cell_measurement_temperature 120.0
_cell_measurement_theta_max 31.52
_cell_measurement_theta_min 2.74
_cell_volume 1733.14(16)
_computing_cell_refinement 'SAINT v8.37A (Bruker, 2015)'
_computing_data_collection 'APEX2 v.2013.4_1 (Bruker, 2013)'
_computing_data_reduction 'SAINT v8.37A (Bruker, 2015)'
_computing_molecular_graphics 'Olex2 (Dolomanov et al., 2009)'
_computing_publication_material 'Olex2 (Dolomanov et al., 2009)'
_computing_structure_refinement 'ShelXL (Sheldrick, 2015)'
_computing_structure_solution 'XS (Sheldrick, 2008)'
_diffrn_ambient_temperature 120.0
_diffrn_detector 'Bruker PHOTON 100 CMOS'
_diffrn_detector_area_resol_mean 10.4
_diffrn_detector_type 'CMOS sensor'
_diffrn_measured_fraction_theta_full 0.998
_diffrn_measured_fraction_theta_max 0.998
_diffrn_measurement_device '3-circle diffractometer'
_diffrn_measurement_device_type 'Bruker D8 Venture'
_diffrn_measurement_method '\f and \w scans'
_diffrn_radiation_monochromator 'focusing mirrors'
_diffrn_radiation_probe x-ray
_diffrn_radiation_type MoK\a
_diffrn_radiation_wavelength 0.71073
_diffrn_reflns_av_R_equivalents 0.0339
_diffrn_reflns_av_unetI/netI 0.0202
_diffrn_reflns_Laue_measured_fraction_full 0.998
_diffrn_reflns_Laue_measured_fraction_max 0.998
_diffrn_reflns_limit_h_max 18
_diffrn_reflns_limit_h_min -18
_diffrn_reflns_limit_k_max 12
_diffrn_reflns_limit_k_min -12
_diffrn_reflns_limit_l_max 20
_diffrn_reflns_limit_l_min -20
_diffrn_reflns_number 34653
_diffrn_reflns_point_group_measured_fraction_full 0.998
_diffrn_reflns_point_group_measured_fraction_max 0.998
_diffrn_reflns_theta_full 25.242
_diffrn_reflns_theta_max 28.999
_diffrn_reflns_theta_min 2.656
_diffrn_source 'microfocus sealed X-ray tube'
_diffrn_source_type 'Incoatec I\mS microsource'
_diffrn_standards_number 0
_exptl_absorpt_coefficient_mu 0.087
_exptl_absorpt_correction_T_max 1.0000
_exptl_absorpt_correction_T_min 0.9402
_exptl_absorpt_correction_type multi-scan
_exptl_absorpt_process_details
;
SADABS-2014/5 (Bruker,2014/5) was used for absorption correction.
wR2(int) was 0.0855 before and 0.0510 after correction.
The Ratio of minimum to maximum transmission is 0.9402.
The \l/2 correction factor is Not present.
;
_exptl_crystal_colour 'clear colourless'
_exptl_crystal_colour_lustre clear
_exptl_crystal_colour_primary colourless
_exptl_crystal_density_diffrn 1.328
_exptl_crystal_description block
_exptl_crystal_F_000 736
_exptl_crystal_size_max 0.37
_exptl_crystal_size_mid 0.34
_exptl_crystal_size_min 0.26
_refine_diff_density_max 0.422
_refine_diff_density_min -0.246
_refine_diff_density_rms 0.049
_refine_ls_extinction_method none
_refine_ls_goodness_of_fit_ref 1.044
_refine_ls_hydrogen_treatment refall
_refine_ls_matrix_type full
_refine_ls_number_parameters 323
_refine_ls_number_reflns 4609
_refine_ls_number_restraints 0
_refine_ls_restrained_S_all 1.044
_refine_ls_R_factor_all 0.0487
_refine_ls_R_factor_gt 0.0408
_refine_ls_shift/su_max 0.000
_refine_ls_shift/su_mean 0.000
_refine_ls_structure_factor_coef Fsqd
_refine_ls_weighting_details 'w=1/[\s^2^(Fo^2^)+(0.0550P)^2^+0.7300P] where P=(Fo^2^+2Fc^2^)/3'
_refine_ls_weighting_scheme calc
_refine_ls_wR_factor_gt 0.1017
_refine_ls_wR_factor_ref 0.1070
_reflns_Friedel_coverage 0.000
_reflns_number_gt 3992
_reflns_number_total 4609
_reflns_threshold_expression 'I > 2\s(I)'
_cod_data_source_file c8sc04303e2.cif
_cod_data_source_block 1a_16srv452
_cod_depositor_comments
;
The following automatic conversions were performed:

'_diffrn_radiation_probe' value 'X-ray' changed to 'x-ray' according
to
/home/data/users/saulius/crontab/automatic-downloads/rss-feeds/RSC/lib/dictionaries/cif_core.dic
dictionary named 'cif_core.dic' version 2.4.2 from 2011-04-26.

Automatic conversion script
Id: cif_fix_values 4973 2017-02-22 13:04:09Z antanas 

 Adding full bibliography for 1550083--1550094.cif.
;
_cod_database_code 1550086
_shelx_space_group_comment
;
The symmetry employed for this shelxl refinement is uniquely defined
by the following loop, which should always be used as a source of
symmetry information in preference to the above space-group names.
They are only intended as comments.
;
_shelx_estimated_absorpt_t_max 0.978
_shelx_estimated_absorpt_t_min 0.969
_computing.bruker_data_scaling 'SADABS V2012/1 (Bruker AXS Inc.)'

_olex2_refinement_description
;
;
_shelx_shelxl_version_number 2014/7

loop_
_space_group_symop_operation_xyz
'x, y, z'
'-x, y+1/2, -z+1/2'
'-x, -y, -z'
'x, -y-1/2, z-1/2'

loop_
_atom_site_label
_atom_site_type_symbol
_atom_site_fract_x
_atom_site_fract_y
_atom_site_fract_z
_atom_site_U_iso_or_equiv
_atom_site_adp_type
_atom_site_occupancy
_atom_site_site_symmetry_order
_atom_site_calc_flag
O1 O 0.13513(6) 0.35567(8) 0.44218(5) 0.01393(16) Uani 1 1 d
O2 O 0.59168(7) 0.27553(11) 0.75727(6) 0.0261(2) Uani 1 1 d
O3 O 0.16755(7) -0.32310(8) 0.49295(6) 0.01847(18) Uani 1 1 d
C1 C 0.17046(8) 0.26899(11) 0.37966(7) 0.01120(19) Uani 1 1 d
C2 C 0.27767(8) 0.32708(11) 0.38349(7) 0.01209(19) Uani 1 1 d
C3 C 0.26872(9) 0.46276(12) 0.32354(8) 0.0152(2) Uani 1 1 d
C4 C 0.30157(9) 0.31016(12) 0.29256(8) 0.0159(2) Uani 1 1 d
C5 C 0.22631(10) 0.23573(12) 0.20835(8) 0.0186(2) Uani 1 1 d
C6 C 0.12617(9) 0.21689(12) 0.20044(8) 0.0182(2) Uani 1 1 d
C7 C 0.08864(8) 0.28453(11) 0.27498(8) 0.0139(2) Uani 1 1 d
C8 C 0.07704(9) 0.44269(12) 0.24635(8) 0.0166(2) Uani 1 1 d
C9 C 0.16444(9) 0.52366(12) 0.26881(7) 0.0165(2) Uani 1 1 d
C10 C 0.36533(8) 0.32039(11) 0.48015(7) 0.0128(2) Uani 1 1 d
C11 C 0.37609(8) 0.42881(12) 0.54826(8) 0.0158(2) Uani 1 1 d
C12 C 0.45088(9) 0.41945(12) 0.64178(8) 0.0173(2) Uani 1 1 d
C13 C 0.51703(8) 0.29887(13) 0.66724(8) 0.0174(2) Uani 1 1 d
C14 C 0.51060(9) 0.19287(13) 0.59878(9) 0.0197(2) Uani 1 1 d
C15 C 0.43511(9) 0.20306(12) 0.50667(8) 0.0174(2) Uani 1 1 d
C16 C 0.59337(11) 0.37501(18) 0.83126(9) 0.0299(3) Uani 1 1 d
C17 C 0.17470(8) 0.11270(11) 0.41445(7) 0.01123(19) Uani 1 1 d
C18 C 0.13102(8) 0.07522(11) 0.48248(7) 0.0129(2) Uani 1 1 d
C19 C 0.12708(8) -0.06854(12) 0.51066(7) 0.0143(2) Uani 1 1 d
C20 C 0.16786(8) -0.17817(11) 0.47049(7) 0.0132(2) Uani 1 1 d
C21 C 0.21517(8) -0.14258(11) 0.40451(8) 0.0141(2) Uani 1 1 d
C22 C 0.21848(8) 0.00061(11) 0.37707(7) 0.0137(2) Uani 1 1 d
C23 C 0.13886(11) -0.35898(13) 0.57381(9) 0.0239(3) Uani 1 1 d
H1 H 0.1354(13) 0.444(2) 0.4248(12) 0.033(4) Uiso 1 1 d
H3 H 0.3259(11) 0.5305(16) 0.3475(10) 0.018(3) Uiso 1 1 d
H4 H 0.3768(12) 0.3048(16) 0.3010(10) 0.021(4) Uiso 1 1 d
H5 H 0.2509(12) 0.2063(17) 0.1583(11) 0.025(4) Uiso 1 1 d
H6 H 0.0754(12) 0.1692(17) 0.1437(11) 0.024(4) Uiso 1 1 d
H7 H 0.0211(11) 0.2444(15) 0.2731(10) 0.017(3) Uiso 1 1 d
H8 H 0.0069(12) 0.4788(17) 0.2072(11) 0.026(4) Uiso 1 1 d
H9 H 0.1609(11) 0.6238(17) 0.2473(10) 0.020(3) Uiso 1 1 d
H11 H 0.3313(12) 0.5135(18) 0.5314(11) 0.027(4) Uiso 1 1 d
H12 H 0.4542(12) 0.4932(17) 0.6871(11) 0.023(4) Uiso 1 1 d
H14 H 0.5604(13) 0.1115(18) 0.6185(11) 0.028(4) Uiso 1 1 d
H15 H 0.4300(12) 0.1264(17) 0.4605(11) 0.024(4) Uiso 1 1 d
H16A H 0.6183(14) 0.470(2) 0.8213(12) 0.035(4) Uiso 1 1 d
H16B H 0.5213(14) 0.3846(19) 0.8348(12) 0.037(4) Uiso 1 1 d
H16C H 0.6422(15) 0.333(2) 0.8910(13) 0.040(5) Uiso 1 1 d
H18 H 0.1039(11) 0.1507(16) 0.5109(10) 0.019(3) Uiso 1 1 d
H19 H 0.0972(12) -0.0886(16) 0.5600(11) 0.024(4) Uiso 1 1 d
H21 H 0.2456(11) -0.2191(16) 0.3797(10) 0.018(3) Uiso 1 1 d
H22 H 0.2513(11) 0.0231(15) 0.3308(10) 0.016(3) Uiso 1 1 d
H23A H 0.1486(12) -0.4623(18) 0.5811(11) 0.024(4) Uiso 1 1 d
H23B H 0.0641(14) -0.3341(18) 0.5625(12) 0.034(4) Uiso 1 1 d
H23C H 0.1839(14) -0.3083(19) 0.6321(13) 0.035(4) Uiso 1 1 d

loop_
_atom_site_aniso_label
_atom_site_aniso_U_11
_atom_site_aniso_U_22
_atom_site_aniso_U_33
_atom_site_aniso_U_23
_atom_site_aniso_U_13
_atom_site_aniso_U_12
O1 0.0172(4) 0.0092(3) 0.0176(4) -0.0015(3) 0.0090(3) 0.0008(3)
O2 0.0203(4) 0.0321(5) 0.0179(4) 0.0027(3) -0.0027(3) 0.0015(4)
O3 0.0282(4) 0.0100(4) 0.0207(4) 0.0032(3) 0.0131(3) 0.0022(3)
C1 0.0113(4) 0.0098(4) 0.0124(4) -0.0014(3) 0.0042(3) 0.0006(3)
C2 0.0120(4) 0.0115(4) 0.0127(4) -0.0002(3) 0.0045(4) -0.0003(4)
C3 0.0166(5) 0.0132(5) 0.0163(5) 0.0007(4) 0.0064(4) -0.0022(4)
C4 0.0170(5) 0.0168(5) 0.0161(5) 0.0019(4) 0.0086(4) 0.0015(4)
C5 0.0280(6) 0.0156(5) 0.0134(5) 0.0002(4) 0.0091(4) 0.0041(4)
C6 0.0252(6) 0.0132(5) 0.0122(5) -0.0005(4) 0.0020(4) 0.0022(4)
C7 0.0127(5) 0.0116(5) 0.0147(5) 0.0000(4) 0.0017(4) -0.0005(4)
C8 0.0183(5) 0.0136(5) 0.0147(5) 0.0010(4) 0.0022(4) 0.0036(4)
C9 0.0224(5) 0.0124(5) 0.0134(5) 0.0016(4) 0.0051(4) 0.0014(4)
C10 0.0103(4) 0.0136(5) 0.0142(5) 0.0006(4) 0.0043(4) -0.0015(4)
C11 0.0137(5) 0.0138(5) 0.0186(5) -0.0008(4) 0.0043(4) 0.0005(4)
C12 0.0156(5) 0.0182(5) 0.0169(5) -0.0033(4) 0.0045(4) -0.0023(4)
C13 0.0118(5) 0.0211(5) 0.0162(5) 0.0030(4) 0.0014(4) -0.0018(4)
C14 0.0148(5) 0.0178(5) 0.0235(6) 0.0028(4) 0.0036(4) 0.0040(4)
C15 0.0155(5) 0.0155(5) 0.0201(5) -0.0018(4) 0.0054(4) 0.0010(4)
C16 0.0236(6) 0.0455(8) 0.0157(5) -0.0019(5) 0.0013(5) -0.0061(6)
C17 0.0101(4) 0.0099(4) 0.0122(4) -0.0007(3) 0.0022(3) -0.0008(3)
C18 0.0137(4) 0.0123(5) 0.0123(4) -0.0013(4) 0.0043(4) 0.0013(4)
C19 0.0155(5) 0.0142(5) 0.0143(5) 0.0010(4) 0.0067(4) 0.0006(4)
C20 0.0139(5) 0.0102(5) 0.0139(4) 0.0009(4) 0.0031(4) 0.0001(4)
C21 0.0156(5) 0.0115(5) 0.0156(5) -0.0013(4) 0.0062(4) 0.0020(4)
C22 0.0137(5) 0.0129(5) 0.0155(5) -0.0003(4) 0.0067(4) -0.0002(4)
C23 0.0375(7) 0.0150(5) 0.0256(6) 0.0050(5) 0.0191(5) 0.0022(5)

loop_
_atom_type_symbol
_atom_type_description
_atom_type_scat_dispersion_real
_atom_type_scat_dispersion_imag
_atom_type_scat_source
C C 0.0033 0.0016 'International Tables Vol C Tables 4.2.6.8 and 6.1.1.4'
H H 0.0000 0.0000 'International Tables Vol C Tables 4.2.6.8 and 6.1.1.4'
O O 0.0106 0.0060 'International Tables Vol C Tables 4.2.6.8 and 6.1.1.4'

loop_
_geom_angle_atom_site_label_1
_geom_angle_atom_site_label_2
_geom_angle_atom_site_label_3
_geom_angle
C1 O1 H1 107.2(12)
C13 O2 C16 116.85(10)
C20 O3 C23 116.98(9)
O1 C1 C2 108.61(8)
O1 C1 C7 108.14(8)
O1 C1 C17 106.61(8)
C2 C1 C7 109.21(8)
C17 C1 C2 113.50(8)
C17 C1 C7 110.59(8)
C3 C2 C1 113.20(8)
C4 C2 C1 116.20(9)
C4 C2 C3 63.57(7)
C10 C2 C1 115.78(8)
C10 C2 C3 117.69(9)
C10 C2 C4 120.03(9)
C2 C3 C4 58.06(7)
C2 C3 H3 116.0(9)
C4 C3 H3 114.0(9)
C9 C3 C2 119.83(9)
C9 C3 C4 119.55(9)
C9 C3 H3 116.5(9)
C2 C4 C3 58.36(7)
C2 C4 H4 116.3(8)
C3 C4 H4 113.2(9)
C5 C4 C2 120.18(9)
C5 C4 C3 118.51(9)
C5 C4 H4 117.0(9)
C4 C5 H5 117.6(9)
C6 C5 C4 120.56(10)
C6 C5 H5 121.8(9)
C5 C6 C7 119.12(10)
C5 C6 H6 120.8(9)
C7 C6 H6 119.8(9)
C1 C7 H7 108.4(8)
C6 C7 C1 112.74(9)
C6 C7 H7 112.6(8)
C8 C7 C1 109.53(8)
C8 C7 C6 102.65(9)
C8 C7 H7 110.8(8)
C7 C8 H8 118.4(9)
C9 C8 C7 118.36(10)
C9 C8 H8 123.0(9)
C3 C9 H9 117.9(9)
C8 C9 C3 121.14(10)
C8 C9 H9 120.9(9)
C11 C10 C2 120.37(9)
C11 C10 C15 117.93(10)
C15 C10 C2 121.63(9)
C10 C11 C12 121.80(10)
C10 C11 H11 120.1(9)
C12 C11 H11 118.1(9)
C11 C12 H12 119.6(9)
C13 C12 C11 119.02(10)
C13 C12 H12 121.3(9)
O2 C13 C12 124.48(10)
O2 C13 C14 115.62(10)
C14 C13 C12 119.90(10)
C13 C14 H14 117.7(9)
C15 C14 C13 120.26(10)
C15 C14 H14 122.0(9)
C10 C15 H15 119.8(9)
C14 C15 C10 121.00(10)
C14 C15 H15 119.2(9)
O2 C16 H16A 111.7(10)
O2 C16 H16B 110.7(10)
O2 C16 H16C 105.3(11)
H16A C16 H16B 109.4(14)
H16A C16 H16C 109.6(15)
H16B C16 H16C 110.0(14)
C18 C17 C1 120.56(9)
C18 C17 C22 117.42(9)
C22 C17 C1 121.98(9)
C17 C18 C19 121.83(9)
C17 C18 H18 118.5(9)
C19 C18 H18 119.6(9)
C18 C19 H19 118.5(9)
C20 C19 C18 119.75(10)
C20 C19 H19 121.7(9)
O3 C20 C19 124.36(10)
O3 C20 C21 116.23(9)
C19 C20 C21 119.39(10)
C20 C21 H21 118.2(9)
C22 C21 C20 120.25(10)
C22 C21 H21 121.5(9)
C17 C22 H22 119.7(8)
C21 C22 C17 121.30(10)
C21 C22 H22 119.0(8)
O3 C23 H23A 104.7(9)
O3 C23 H23B 112.2(10)
O3 C23 H23C 111.1(10)
H23A C23 H23B 109.8(13)
H23A C23 H23C 110.8(14)
H23B C23 H23C 108.2(14)

loop_
_geom_bond_atom_site_label_1
_geom_bond_atom_site_label_2
_geom_bond_distance
O1 C1 1.4337(12)
O1 H1 0.852(18)
O2 C13 1.3715(13)
O2 C16 1.4253(17)
O3 C20 1.3759(13)
O3 C23 1.4307(14)
C1 C2 1.5334(14)
C1 C7 1.5563(14)
C1 C17 1.5231(14)
C2 C3 1.5137(14)
C2 C4 1.5088(14)
C2 C10 1.4982(14)
C3 C4 1.5920(15)
C3 C9 1.4653(15)
C3 H3 0.958(15)
C4 C5 1.4673(16)
C4 H4 0.986(15)
C5 C6 1.3339(17)
C5 H5 0.958(15)
C6 C7 1.5122(15)
C6 H6 0.979(16)
C7 C8 1.5092(15)
C7 H7 0.980(14)
C8 C9 1.3377(16)
C8 H8 0.978(16)
C9 H9 0.971(15)
C10 C11 1.3915(15)
C10 C15 1.3964(15)
C11 C12 1.3955(15)
C11 H11 0.965(16)
C12 C13 1.3916(16)
C12 H12 0.946(15)
C13 C14 1.3898(16)
C14 C15 1.3844(15)
C14 H14 0.980(17)
C15 H15 0.970(16)
C16 H16A 0.965(19)
C16 H16B 1.003(18)
C16 H16C 0.975(19)
C17 C18 1.3894(14)
C17 C22 1.4028(14)
C18 C19 1.3952(15)
C18 H18 0.954(15)
C19 C20 1.3867(15)
C19 H19 0.977(15)
C20 C21 1.3932(15)
C21 C22 1.3855(15)
C21 H21 0.956(15)
C22 H22 0.969(14)
C23 H23A 0.961(16)
C23 H23B 0.994(18)
C23 H23C 0.979(18)

loop_
_geom_hbond_atom_site_label_D
_geom_hbond_atom_site_label_H
_geom_hbond_atom_site_label_A
_geom_hbond_distance_DH
_geom_hbond_distance_HA
_geom_hbond_distance_DA
_geom_hbond_angle_DHA
_geom_hbond_site_symmetry_A
O1 H1 O3 0.852(18) 2.345(18) 3.0446(11) 139.6(15) 1_565

loop_
_geom_torsion_atom_site_label_1
_geom_torsion_atom_site_label_2
_geom_torsion_atom_site_label_3
_geom_torsion_atom_site_label_4
_geom_torsion
C1 C2 C3 C4 -108.87(10)
C1 C2 C3 C9 -0.66(13)
C1 C2 C4 C3 104.22(10)
C1 C2 C4 C5 -2.65(14)
C1 C2 C10 C11 -82.95(12)
C1 C2 C10 C15 93.83(12)
C1 C7 C6 C5 -41.90(14)
C1 C7 C8 C9 43.24(13)
C2 C1 C7 C6 52.92(11)
C2 C1 C7 C8 -60.70(11)
C2 C1 C17 C18 130.05(10)
C2 C1 C17 C22 -52.48(12)
C2 C3 C4 C5 109.72(11)
C2 C3 C9 C8 -20.36(16)
C2 C4 C3 C2 0.000(1)
C2 C4 C3 C9 -108.69(11)
C2 C4 C5 C6 18.03(16)
C3 C2 C1 O1 -78.24(10)
C3 C2 C1 C7 39.49(11)
C3 C2 C1 C17 163.37(8)
C3 C2 C4 C5 -106.87(11)
C3 C2 C10 C11 55.42(13)
C3 C2 C10 C15 -127.80(11)
C3 C4 C2 C3 0.000(0)
C3 C4 C2 C10 -108.18(10)
C3 C4 C5 C6 -49.98(15)
C3 C9 C8 C7 -2.64(16)
C4 C2 C1 O1 -149.05(9)
C4 C2 C1 C7 -31.31(12)
C4 C2 C1 C17 92.57(10)
C4 C2 C3 C9 108.21(11)
C4 C2 C10 C11 129.32(11)
C4 C2 C10 C15 -53.90(14)
C4 C3 C2 C4 0.000(0)
C4 C3 C2 C10 111.74(10)
C4 C3 C9 C8 47.56(15)
C4 C5 C6 C7 5.25(16)
C5 C4 C2 C10 144.95(10)
C5 C4 C3 C9 1.03(14)
C5 C6 C7 C8 75.84(12)
C6 C7 C1 O1 170.94(9)
C6 C7 C1 C17 -72.67(11)
C6 C7 C8 C9 -76.76(12)
C7 C1 C2 C10 179.70(8)
C7 C1 C17 C18 -106.81(10)
C7 C1 C17 C22 70.65(12)
C8 C7 C1 O1 57.33(11)
C8 C7 C1 C17 173.72(9)
C9 C3 C2 C10 -140.05(10)
C10 C2 C1 O1 61.97(11)
C10 C2 C1 C17 -56.42(11)
C12 C13 O2 C16 6.52(17)
C14 C13 O2 C16 -174.22(11)
C18 C17 C1 O1 10.52(12)
C19 C20 O3 C23 -10.47(16)
C21 C20 O3 C23 167.92(10)
C22 C17 C1 O1 -172.01(9)
